data_2210073
loop_
_publ_author_name
'Sonar, Vijayakumar N.'
'Parkin, Sean'
'Crooks, Peter A.'

_publ_section_title
;
 1-(Azepan-1-yl)-2-(1<i>H</i>-indol-3-yl)ethane-1,2-dione
;
_journal_coeditor_code AV3030
_journal_issue 9
_journal_name_full 'Acta Crystallographica Section E'
_journal_page_first o3744
_journal_page_last o3746
_journal_paper_doi 10.1107/S1600536806029837
_journal_volume 62
_journal_year 2006
_chemical_formula_iupac 'C16 H18 N2 O2'
_chemical_formula_moiety 'C16 H18 N2 O2'
_chemical_formula_sum 'C16 H18 N2 O2'
_chemical_formula_weight 270.32
_chemical_name_systematic
;
1-(Azepan-1-yl)-2-(1H-indol-3-yl)ethane-1,2-dione
;
_space_group_IT_number 15
_symmetry_cell_setting monoclinic
_symmetry_space_group_name_Hall '-C 2yc'
_symmetry_space_group_name_H-M 'C 1 2/c 1'
_atom_sites_solution_hydrogens geom
_atom_sites_solution_primary direct
_atom_sites_solution_secondary difmap
_audit_creation_method SHELXL97
_cell_angle_alpha 90.00
_cell_angle_beta 115.768(4)
_cell_angle_gamma 90.00
_cell_formula_units_Z 8
_cell_length_a 22.6214(5)
_cell_length_b 5.2942(12)
_cell_length_c 25.309(3)
_cell_measurement_reflns_used 4527
_cell_measurement_temperature 90.0(2)
_cell_measurement_theta_max 27.48
_cell_measurement_theta_min 1.00
_cell_volume 2729.7(7)
_computing_cell_refinement 'SCALEPACK (Otwinowski & Minor, 1997)'
_computing_data_collection 'COLLECT (Nonius, 1999)'
_computing_data_reduction 'DENZO-SMN (Otwinowski & Minor, 1997)'
_computing_molecular_graphics 'XP in SHELXTL (Sheldrick, 1995)'
_computing_publication_material 'SHELXL97 and local procedures'
_computing_structure_refinement 'SHELXL97 (Sheldrick, 1997)'
_computing_structure_solution 'SHELXS97 (Sheldrick, 1997)'
_diffrn_ambient_temperature 90.0(2)
_diffrn_detector_area_resol_mean 18
_diffrn_measured_fraction_theta_full 0.999
_diffrn_measured_fraction_theta_max 0.999
_diffrn_measurement_device_type 'Nonius KappaCCD area-detector'
_diffrn_measurement_method '\w scans at fixed \c = 55\%'
_diffrn_radiation_monochromator graphite
_diffrn_radiation_source 'fine-focus sealed tube'
_diffrn_radiation_type MoK\a
_diffrn_radiation_wavelength 0.71073
_diffrn_reflns_av_R_equivalents 0.1548
_diffrn_reflns_av_sigmaI/netI 0.1319
_diffrn_reflns_limit_h_max 26
_diffrn_reflns_limit_h_min -26
_diffrn_reflns_limit_k_max 6
_diffrn_reflns_limit_k_min -6
_diffrn_reflns_limit_l_max 30
_diffrn_reflns_limit_l_min -30
_diffrn_reflns_number 8245
_diffrn_reflns_theta_full 25.00
_diffrn_reflns_theta_max 25.00
_diffrn_reflns_theta_min 1.79
_exptl_absorpt_coefficient_mu 0.088
_exptl_absorpt_correction_T_max 0.9978
_exptl_absorpt_correction_T_min 0.9784
_exptl_absorpt_correction_type multi-scan
_exptl_absorpt_process_details '(SCALEPACK; Otwinowski & Minor, 1997)'
_exptl_crystal_colour colourless
_exptl_crystal_density_diffrn 1.316
_exptl_crystal_density_method 'not measured'
_exptl_crystal_description rod
_exptl_crystal_F_000 1152
_exptl_crystal_size_max 0.25
_exptl_crystal_size_mid 0.12
_exptl_crystal_size_min 0.03
_refine_diff_density_max 0.259
_refine_diff_density_min -0.276
_refine_ls_extinction_method none
_refine_ls_goodness_of_fit_ref 0.987
_refine_ls_hydrogen_treatment constr
_refine_ls_matrix_type full
_refine_ls_number_parameters 181
_refine_ls_number_reflns 2410
_refine_ls_number_restraints 0
_refine_ls_restrained_S_all 0.987
_refine_ls_R_factor_all 0.1795
_refine_ls_R_factor_gt 0.0654
_refine_ls_shift/su_max 0.000
_refine_ls_shift/su_mean 0.000
_refine_ls_structure_factor_coef Fsqd
_refine_ls_weighting_details 'calc w = 1/[\s^2^(Fo^2^)+(0.0789P)^2^] where P=(Fo^2^+2Fc^2^)/3'
_refine_ls_weighting_scheme calc
_refine_ls_wR_factor_gt 0.1344
_refine_ls_wR_factor_ref 0.1759
_reflns_number_gt 1123
_reflns_number_total 2410
_reflns_threshold_expression I>2\s(I)
_cod_data_source_file av3030.cif
_cod_data_source_block I
_cod_original_sg_symbol_H-M 'C 2/c'
_cod_database_code 2210073
_cod_database_fobs_code 2210073

loop_
_symmetry_equiv_pos_as_xyz
'x, y, z'
'-x, y, -z+1/2'
'x+1/2, y+1/2, z'
'-x+1/2, y+1/2, -z+1/2'
'-x, -y, -z'
'x, -y, z-1/2'
'-x+1/2, -y+1/2, -z'
'x+1/2, -y+1/2, z-1/2'

loop_
_atom_site_type_symbol
_atom_site_label
_atom_site_fract_x
_atom_site_fract_y
_atom_site_fract_z
_atom_site_U_iso_or_equiv
_atom_site_adp_type
_atom_site_calc_flag
_atom_site_refinement_flags
_atom_site_occupancy
N N1 0.73719(13) 0.2356(6) 0.17698(14) 0.0411(9) Uani d . 1
H H1N 0.7061 0.3505 0.1672 0.049 Uiso calc R 1
O O1 0.91741(11) -0.2593(5) 0.27978(11) 0.0514(8) Uani d . 1
O O2 0.87111(10) 0.0610(5) 0.36329(10) 0.0461(7) Uani d . 1
C C1 0.78800(17) 0.2141(8) 0.22987(17) 0.0397(10) Uani d . 1
H H1 0.7967 0.3230 0.2623 0.048 Uiso calc R 1
C C2 0.82628(16) 0.0072(7) 0.23017(16) 0.0352(10) Uani d . 1
C C3 0.79636(16) -0.0968(7) 0.17228(16) 0.0348(10) Uani d . 1
C C4 0.80947(16) -0.3010(7) 0.14392(17) 0.0391(10) Uani d . 1
H H4 0.8458 -0.4087 0.1647 0.047 Uiso calc R 1
C C5 0.76946(17) -0.3439(7) 0.08602(17) 0.0415(10) Uani d . 1
H H5 0.7786 -0.4820 0.0668 0.050 Uiso calc R 1
C C6 0.71539(18) -0.1894(8) 0.05440(18) 0.0469(11) Uani d . 1
H H6 0.6889 -0.2224 0.0140 0.056 Uiso calc R 1
C C7 0.70020(17) 0.0095(8) 0.08109(17) 0.0463(11) Uani d . 1
H H7 0.6634 0.1146 0.0600 0.056 Uiso calc R 1
C C8 0.74072(17) 0.0512(7) 0.14006(17) 0.0380(10) Uani d . 1
C C9 0.88472(17) -0.0726(8) 0.27909(16) 0.0376(10) Uani d . 1
C C10 0.90454(16) 0.0787(7) 0.33501(16) 0.0387(10) Uani d . 1
N N11 0.95648(13) 0.2323(6) 0.35190(13) 0.0380(8) Uani d . 1
C C12 0.99781(15) 0.2494(7) 0.32082(16) 0.0418(10) Uani d . 1
H H12A 1.0077 0.4292 0.3175 0.050 Uiso calc R 1
H H12B 0.9732 0.1822 0.2806 0.050 Uiso calc R 1
C C13 1.06199(16) 0.1046(8) 0.35124(16) 0.0472(11) Uani d . 1
H H13A 1.0520 -0.0784 0.3477 0.057 Uiso calc R 1
H H13B 1.0893 0.1388 0.3303 0.057 Uiso calc R 1
C C14 1.10199(16) 0.1676(8) 0.41580(17) 0.0522(12) Uani d . 1
H H14A 1.1092 0.3524 0.4199 0.063 Uiso calc R 1
H H14B 1.1455 0.0853 0.4298 0.063 Uiso calc R 1
C C15 1.06963(17) 0.0843(7) 0.45474(17) 0.0497(11) Uani d . 1
H H15A 1.0456 -0.0753 0.4390 0.060 Uiso calc R 1
H H15B 1.1044 0.0486 0.4945 0.060 Uiso calc R 1
C C16 1.02214(18) 0.2766(8) 0.45975(16) 0.0510(11) Uani d . 1
H H16A 0.9969 0.1930 0.4784 0.061 Uiso calc R 1
H H16B 1.0481 0.4139 0.4863 0.061 Uiso calc R 1
C C17 0.97422(15) 0.3932(7) 0.40286(15) 0.0417(10) Uani d . 1
H H17A 0.9338 0.4390 0.4066 0.050 Uiso calc R 1
H H17B 0.9935 0.5512 0.3963 0.050 Uiso calc R 1

loop_
_atom_site_aniso_label
_atom_site_aniso_U_11
_atom_site_aniso_U_22
_atom_site_aniso_U_33
_atom_site_aniso_U_12
_atom_site_aniso_U_13
_atom_site_aniso_U_23
N1 0.0265(17) 0.049(2) 0.051(2) 0.0022(16) 0.0200(18) 0.0031(19)
O1 0.0358(15) 0.0555(19) 0.0571(18) 0.0112(14) 0.0150(14) -0.0047(15)
O2 0.0284(13) 0.060(2) 0.0555(18) -0.0062(13) 0.0238(13) -0.0060(14)
C1 0.028(2) 0.051(3) 0.044(3) -0.008(2) 0.019(2) 0.000(2)
C2 0.024(2) 0.043(3) 0.042(2) 0.0045(19) 0.0180(19) 0.005(2)
C3 0.0224(19) 0.039(3) 0.045(3) -0.0017(19) 0.0174(19) 0.000(2)
C4 0.028(2) 0.042(3) 0.050(3) -0.0014(19) 0.020(2) -0.003(2)
C5 0.038(2) 0.041(3) 0.054(3) -0.009(2) 0.028(2) -0.012(2)
C6 0.030(2) 0.062(3) 0.050(3) -0.013(2) 0.019(2) -0.006(2)
C7 0.028(2) 0.063(3) 0.054(3) -0.003(2) 0.023(2) 0.004(2)
C8 0.029(2) 0.046(3) 0.045(3) -0.008(2) 0.022(2) -0.007(2)
C9 0.031(2) 0.034(3) 0.053(3) -0.004(2) 0.024(2) -0.002(2)
C10 0.0197(19) 0.045(3) 0.053(3) 0.0025(19) 0.017(2) 0.004(2)
N11 0.0254(17) 0.045(2) 0.048(2) 0.0009(16) 0.0197(16) -0.0021(17)
C12 0.030(2) 0.049(3) 0.054(3) -0.0003(19) 0.026(2) 0.003(2)
C13 0.031(2) 0.054(3) 0.063(3) 0.000(2) 0.027(2) -0.003(2)
C14 0.027(2) 0.068(3) 0.063(3) 0.003(2) 0.021(2) 0.002(2)
C15 0.037(2) 0.051(3) 0.060(3) 0.005(2) 0.020(2) -0.004(2)
C16 0.044(2) 0.058(3) 0.052(3) 0.002(2) 0.022(2) -0.002(2)
C17 0.028(2) 0.042(3) 0.059(3) -0.0070(19) 0.023(2) -0.009(2)

loop_
_atom_type_symbol
_atom_type_description
_atom_type_scat_dispersion_real
_atom_type_scat_dispersion_imag
_atom_type_scat_source
C C .0033 .0016 'International Tables Vol C Tables 4.2.6.8 and 6.1.1.4'
H H .0000 .0000 'International Tables Vol C Tables 4.2.6.8 and 6.1.1.4'
N N .0061 .0033 'International Tables Vol C Tables 4.2.6.8 and 6.1.1.4'
O O .0106 .0060 'International Tables Vol C Tables 4.2.6.8 and 6.1.1.4'

loop_
_geom_angle_atom_site_label_1
_geom_angle_atom_site_label_2
_geom_angle_atom_site_label_3
_geom_angle
_geom_angle_publ_flag
C1 N1 C8 109.9(3) ?
C1 N1 H1N 125.0 ?
C8 N1 H1N 125.0 ?
N1 C1 C2 109.5(3) ?
N1 C1 H1 125.3 ?
C2 C1 H1 125.3 ?
C1 C2 C9 125.2(4) y
C1 C2 C3 106.3(3) ?
C9 C2 C3 128.5(4) ?
C4 C3 C8 118.0(3) ?
C4 C3 C2 135.4(3) ?
C8 C3 C2 106.6(3) ?
C5 C4 C3 119.3(3) ?
C5 C4 H4 120.3 ?
C3 C4 H4 120.3 ?
C4 C5 C6 121.6(3) ?
C4 C5 H5 119.2 ?
C6 C5 H5 119.2 ?
C7 C6 C5 120.7(4) ?
C7 C6 H6 119.6 ?
C5 C6 H6 119.6 ?
C6 C7 C8 117.5(4) ?
C6 C7 H7 121.3 ?
C8 C7 H7 121.3 ?
N1 C8 C7 129.5(4) ?
N1 C8 C3 107.6(3) ?
C7 C8 C3 122.8(4) ?
O1 C9 C2 125.1(4) y
O1 C9 C10 118.7(3) y
C2 C9 C10 116.1(3) y
O2 C10 N11 121.9(3) y
O2 C10 C9 119.2(3) y
N11 C10 C9 118.8(3) ?
C10 N11 C17 120.5(3) ?
C10 N11 C12 122.9(3) ?
C17 N11 C12 116.6(3) ?
N11 C12 C13 112.9(3) ?
N11 C12 H12A 109.0 ?
C13 C12 H12A 109.0 ?
N11 C12 H12B 109.0 ?
C13 C12 H12B 109.0 ?
H12A C12 H12B 107.8 ?
C14 C13 C12 115.1(3) ?
C14 C13 H13A 108.5 ?
C12 C13 H13A 108.5 ?
C14 C13 H13B 108.5 ?
C12 C13 H13B 108.5 ?
H13A C13 H13B 107.5 ?
C13 C14 C15 113.7(3) ?
C13 C14 H14A 108.8 ?
C15 C14 H14A 108.8 ?
C13 C14 H14B 108.8 ?
C15 C14 H14B 108.8 ?
H14A C14 H14B 107.7 ?
C16 C15 C14 114.4(3) ?
C16 C15 H15A 108.6 ?
C14 C15 H15A 108.6 ?
C16 C15 H15B 108.6 ?
C14 C15 H15B 108.6 ?
H15A C15 H15B 107.6 ?
C17 C16 C15 115.7(3) ?
C17 C16 H16A 108.3 ?
C15 C16 H16A 108.3 ?
C17 C16 H16B 108.3 ?
C15 C16 H16B 108.3 ?
H16A C16 H16B 107.4 ?
N11 C17 C16 114.5(3) ?
N11 C17 H17A 108.6 ?
C16 C17 H17A 108.6 ?
N11 C17 H17B 108.6 ?
C16 C17 H17B 108.6 ?
H17A C17 H17B 107.6 ?

loop_
_geom_bond_atom_site_label_1
_geom_bond_atom_site_label_2
_geom_bond_distance
_geom_bond_publ_flag
N1 C1 1.337(4) y
N1 C8 1.377(4) ?
N1 H1N 0.8800 ?
O1 C9 1.230(4) y
O2 C10 1.250(4) y
C1 C2 1.394(5) y
C1 H1 0.9500 ?
C2 C9 1.427(5) ?
C2 C3 1.430(5) ?
C3 C4 1.399(5) ?
C3 C8 1.404(5) ?
C4 C5 1.366(5) ?
C4 H4 0.9500 ?
C5 C6 1.398(5) ?
C5 H5 0.9500 ?
C6 C7 1.373(5) ?
C6 H6 0.9500 ?
C7 C8 1.388(5) ?
C7 H7 0.9500 ?
C9 C10 1.515(5) y
C10 N11 1.337(4) y
N11 C17 1.449(4) y
N11 C12 1.463(4) y
C12 C13 1.522(5) ?
C12 H12A 0.9900 ?
C12 H12B 0.9900 ?
C13 C14 1.521(5) ?
C13 H13A 0.9900 ?
C13 H13B 0.9900 ?
C14 C15 1.526(5) ?
C14 H14A 0.9900 ?
C14 H14B 0.9900 ?
C15 C16 1.525(5) ?
C15 H15A 0.9900 ?
C15 H15B 0.9900 ?
C16 C17 1.508(4) ?
C16 H16A 0.9900 ?
C16 H16B 0.9900 ?
C17 H17A 0.9900 ?
C17 H17B 0.9900 ?

loop_
_geom_hbond_atom_site_label_D
_geom_hbond_atom_site_label_H
_geom_hbond_atom_site_label_A
_geom_hbond_site_symmetry_A
_geom_hbond_distance_DH
_geom_hbond_distance_HA
_geom_hbond_distance_DA
_geom_hbond_angle_DHA
N1 H1N O2 4_655 0.88 1.93 2.800(4) 171

loop_
_geom_torsion_atom_site_label_1
_geom_torsion_atom_site_label_2
_geom_torsion_atom_site_label_3
_geom_torsion_atom_site_label_4
_geom_torsion
_geom_torsion_publ_flag
C8 N1 C1 C2 -1.8(4) ?
N1 C1 C2 C9 179.6(3) ?
N1 C1 C2 C3 1.6(4) ?
C1 C2 C3 C4 -179.6(4) ?
C9 C2 C3 C4 2.4(7) ?
C1 C2 C3 C8 -0.8(4) ?
C9 C2 C3 C8 -178.8(3) ?
C8 C3 C4 C5 2.2(5) ?
C2 C3 C4 C5 -179.2(4) ?
C3 C4 C5 C6 -0.4(5) ?
C4 C5 C6 C7 -1.0(5) ?
C5 C6 C7 C8 0.5(5) ?
C1 N1 C8 C7 -177.1(3) ?
C1 N1 C8 C3 1.2(4) ?
C6 C7 C8 N1 179.5(3) ?
C6 C7 C8 C3 1.4(5) ?
C4 C3 C8 N1 178.8(3) ?
C2 C3 C8 N1 -0.2(4) ?
C4 C3 C8 C7 -2.7(5) ?
C2 C3 C8 C7 178.2(3) ?
C1 C2 C9 O1 177.8(3) y
C3 C2 C9 O1 -4.6(6) ?
C1 C2 C9 C10 1.7(5) ?
C3 C2 C9 C10 179.3(3) ?
O1 C9 C10 O2 -105.7(4) y
C2 C9 C10 O2 70.7(4) ?
O1 C9 C10 N11 76.0(5) ?
C2 C9 C10 N11 -107.7(4) ?
O2 C10 N11 C17 -2.7(5) ?
C9 C10 N11 C17 175.7(3) ?
O2 C10 N11 C12 177.6(3) ?
C9 C10 N11 C12 -4.0(5) ?
C10 N11 C12 C13 -101.7(4) ?
C17 N11 C12 C13 78.6(4) ?
N11 C12 C13 C14 -52.4(4) ?
C12 C13 C14 C15 67.4(4) ?
C13 C14 C15 C16 -87.1(4) ?
C14 C15 C16 C17 46.2(5) ?
C10 N11 C17 C16 90.9(4) ?
C12 N11 C17 C16 -89.3(4) ?
C15 C16 C17 N11 29.4(5) ?

loop_
_cod_related_entry_id
_cod_related_entry_database
_cod_related_entry_code
1 ChemSpider 2401548
